data_7209308
loop_
_publ_author_name
'Weil, M.'

_publ_section_title
;
 Investigations in the systems Ag - Hg - X - O (X = As(V), Se(IV),
 Se(VI)): hydrothermal single crystal growth of Ag3 As O4, Ag Hg(I)2 As
 O4, Ag Hg(II) As O4, Ag2 Se O4 and the crystal structure of Ag2 Hg(II)
 (Se O3)2
;
_journal_name_full
;
Zeitschrift fuer Naturforschung, Teil B. Anorganische Chemie, Organische
 Chemie (42,1987-)
;
_journal_page_first 1091
_journal_page_last 1096
_journal_volume 58
_journal_year 2003
_chemical_formula_sum 'Ag As Hg2 O4'
_chemical_name_systematic 'Ag Hg2 (As O4)'
_space_group_IT_number 55
_symmetry_space_group_name_Hall '-P 2 2ab'
_symmetry_space_group_name_H-M 'P b a m'
_cell_angle_alpha 90
_cell_angle_beta 90
_cell_angle_gamma 90
_cell_formula_units_Z 4
_cell_length_a 8.7251
_cell_length_b 9.6207
_cell_length_c 6.2432
_cell_volume 524.064
_citation_journal_id_ASTM ZNBSEN
_cod_data_source_file silver1-2_28.cif
_cod_data_source_block Ag1As1Hg2O4
_cod_original_formula_sum 'Ag1 As1 Hg2 O4'
_cod_database_code 7209308

loop_
_symmetry_equiv_pos_as_xyz
x,y,z
-x,-y,z
x+1/2,-y+1/2,-z
-x+1/2,y+1/2,-z
-x,-y,-z
x,y,-z
-x-1/2,y-1/2,z
x-1/2,-y-1/2,z

loop_
_atom_site_label
_atom_site_type_symbol
_atom_site_fract_x
_atom_site_fract_y
_atom_site_fract_z
_atom_site_occupancy
_atom_site_U_iso_or_equiv
Ag1 Ag+1 0.47013 0.35422 0.5 1 0.0
As1 As+5 0.03839 0.28768 0 1 0.0
O3 O-2 0.1764 0.4124 0 1 0.0
O2 O-2 0.1173 0.1275 0 1 0.0
Hg1 Hg+1 0.24354 0.03015 0.29006 1 0.0
O1 O-2 0.4398 0.1941 0.2314 1 0.0
